data_4307138
loop_
_publ_author_name
'Ayuk M. Ako'
'Oliver Waldmann'
'Valeriu Mereacre'
'Frederik Kl\"ower'
'Ian J. Hewitt'
'Christopher E. Anson'
'Hans U. G\"udel'
'Annie K. Powell'

_publ_contact_author
; 
'Annie K. Powell'
;
_publ_contact_author_email powell@aoc.uni-karlsruhe.de
_publ_contact_author_phone '+44 721 608 2135'
_publ_section_title
;
Odd-Numbered FeIII Complexes: Synthesis, Molecular Structure, Reactivity,
and Magnetic Properties
;
_journal_name_full 'Inorganic Chemistry'
_journal_page_first 756
_journal_page_last 766
_journal_paper_doi 10.1021/ic061650s
_journal_volume 46
_journal_year 2007
_chemical_formula_sum 'C61 H111 Fe8 N9 O27 S3'
_chemical_formula_weight 1945.57
_chemical_name_systematic
; 
 ? 
;
_space_group_IT_number 15
_symmetry_cell_setting monoclinic
_symmetry_space_group_name_Hall '-C 2yc'
_symmetry_space_group_name_H-M 'C 1 2/c 1'
_atom_sites_solution_hydrogens geom
_atom_sites_solution_primary direct
_atom_sites_solution_secondary difmap
_audit_creation_method SHELXL-97
_cell_angle_alpha 90.00
_cell_angle_beta 111.000(3)
_cell_angle_gamma 90.00
_cell_formula_units_Z 8
_cell_length_a 55.495(2)
_cell_length_b 15.4971(9)
_cell_length_c 21.1361(9)
_cell_measurement_reflns_used 30393
_cell_measurement_temperature 150(2)
_cell_measurement_theta_max 27.24
_cell_measurement_theta_min 1.57
_cell_volume 16970.0(14)
_computing_cell_refinement 'X-Area 1.09 (Stoe & Cie GmbH, 2000)'
_computing_data_collection 'WinXpose 1.05 (Stoe & Cie GmbH, 2000)'
_computing_data_reduction 'X-Area 1.09 (Stoe & Cie GmbH, 2000)'
_computing_molecular_graphics 'SHELXTL 5.1 (Bruker AXS Inc., 1997)'
_computing_publication_material 'SHELXTL 5.1 (Bruker AXS Inc., 1997)'
_computing_structure_refinement 'SHELXTL 5.1 (Bruker AXS Inc., 1997)'
_computing_structure_solution 'SHELXTL 5.1 (Bruker AXS Inc., 1997)'
_diffrn_ambient_temperature 150(2)
_diffrn_detector_area_resol_mean 6.667
_diffrn_measured_fraction_theta_full 0.971
_diffrn_measured_fraction_theta_max 0.952
_diffrn_measurement_device_type 'Stoe IPDS II'
_diffrn_measurement_method 'area detector'
_diffrn_radiation_monochromator graphite
_diffrn_radiation_source 'rotating anode'
_diffrn_radiation_type MoK\a
_diffrn_radiation_wavelength 0.71073
_diffrn_reflns_av_R_equivalents 0.0458
_diffrn_reflns_av_sigmaI/netI 0.0541
_diffrn_reflns_limit_h_max 70
_diffrn_reflns_limit_h_min -65
_diffrn_reflns_limit_k_max 19
_diffrn_reflns_limit_k_min -19
_diffrn_reflns_limit_l_max 24
_diffrn_reflns_limit_l_min -26
_diffrn_reflns_number 56154
_diffrn_reflns_theta_full 25.00
_diffrn_reflns_theta_max 26.89
_diffrn_reflns_theta_min 1.37
_exptl_absorpt_coefficient_mu 1.477
_exptl_absorpt_correction_T_max 0.809
_exptl_absorpt_correction_T_min 0.621
_exptl_absorpt_correction_type multi-scan
_exptl_absorpt_process_details
;
XPREP in SHELXTL 5.1 (Bruker AXS Inc., 1997)
;
_exptl_crystal_colour brown
_exptl_crystal_density_diffrn 1.523
_exptl_crystal_density_method 'not measured'
_exptl_crystal_description block
_exptl_crystal_F_000 8096
_exptl_crystal_size_max 0.32
_exptl_crystal_size_mid 0.21
_exptl_crystal_size_min 0.13
_refine_diff_density_max 0.738
_refine_diff_density_min -0.813
_refine_diff_density_rms 0.117
_refine_ls_extinction_method none
_refine_ls_goodness_of_fit_ref 1.012
_refine_ls_hydrogen_treatment mixed
_refine_ls_matrix_type full
_refine_ls_number_parameters 972
_refine_ls_number_reflns 17443
_refine_ls_number_restraints 10
_refine_ls_restrained_S_all 1.012
_refine_ls_R_factor_all 0.0817
_refine_ls_R_factor_gt 0.0516
_refine_ls_shift/su_max 0.001
_refine_ls_shift/su_mean 0.000
_refine_ls_structure_factor_coef Fsqd
_refine_ls_weighting_details 'calc w=1/[\s^2^(Fo^2^)+(0.0667P)^2^+0.0000P] where P=(Fo^2^+2Fc^2^)/3'
_refine_ls_weighting_scheme calc
_refine_ls_wR_factor_gt 0.1171
_refine_ls_wR_factor_ref 0.1254
_reflns_number_gt 11437
_reflns_number_total 17443
_reflns_threshold_expression >2sigma(I)
_cod_data_source_file ic061650ssi20060831_091622_5.cif
_cod_data_source_block 189
_cod_original_cell_volume 16969.9(14)
_cod_database_code 4307138

loop_
_symmetry_equiv_pos_as_xyz
'x, y, z'
'-x, y, -z+1/2'
'x+1/2, y+1/2, z'
'-x+1/2, y+1/2, -z+1/2'
'-x, -y, -z'
'x, -y, z-1/2'
'-x+1/2, -y+1/2, -z'
'x+1/2, -y+1/2, z-1/2'

loop_
_atom_site_label
_atom_site_type_symbol
_atom_site_fract_x
_atom_site_fract_y
_atom_site_fract_z
_atom_site_U_iso_or_equiv
_atom_site_adp_type
_atom_site_occupancy
_atom_site_symmetry_multiplicity
_atom_site_calc_flag
_atom_site_refinement_flags
_atom_site_disorder_assembly
_atom_site_disorder_group
Fe1 Fe 0.120758(10) 0.25343(3) 0.59279(3) 0.02000(11) Uani 1 1 d . . .
Fe2 Fe 0.143780(10) 0.25673(3) 0.48755(3) 0.01905(11) Uani 1 1 d . . .
Fe3 Fe 0.192500(10) 0.24363(3) 0.60820(3) 0.02165(12) Uani 1 1 d . . .
Fe4 Fe 0.154856(11) 0.08494(3) 0.61761(3) 0.01995(12) Uani 1 1 d . . .
Fe5 Fe 0.113310(11) 0.09329(3) 0.44510(3) 0.02029(12) Uani 1 1 d . . .
Fe6 Fe 0.073552(10) 0.24448(3) 0.45537(3) 0.01967(11) Uani 1 1 d . . .
Fe7 Fe 0.113852(11) 0.42186(3) 0.45379(3) 0.02155(12) Uani 1 1 d . . .
Fe8 Fe 0.153441(12) 0.42503(3) 0.61515(3) 0.02374(13) Uani 1 1 d . . .
O1 O 0.15708(5) 0.20138(15) 0.58253(13) 0.0208(5) Uani 1 1 d . . .
O2 O 0.10918(5) 0.20393(15) 0.48464(13) 0.0198(5) Uani 1 1 d . . .
O3 O 0.13314(5) 0.35534(15) 0.53603(13) 0.0208(5) Uani 1 1 d . . .
N1 N 0.10299(6) 0.2517(2) 0.67518(16) 0.0243(7) Uani 1 1 d . . .
C1 C 0.09088(8) 0.1663(2) 0.6701(2) 0.0268(9) Uani 1 1 d . . .
H1A H 0.0748 0.1641 0.6298 0.032 Uiso 1 1 calc R . .
H1B H 0.0865 0.1552 0.7108 0.032 Uiso 1 1 calc R . .
C2 C 0.10968(8) 0.0983(2) 0.6642(2) 0.0255(8) Uani 1 1 d . . .
H2A H 0.1227 0.0854 0.7095 0.031 Uiso 1 1 calc R . .
H2B H 0.1004 0.0444 0.6451 0.031 Uiso 1 1 calc R . .
O4 O 0.12201(5) 0.13173(15) 0.62092(14) 0.0217(6) Uani 1 1 d . . .
C3 C 0.08416(8) 0.3232(3) 0.6576(2) 0.0280(9) Uani 1 1 d . . .
H3A H 0.0933 0.3793 0.6677 0.034 Uiso 1 1 calc R . .
H3B H 0.0729 0.3190 0.6846 0.034 Uiso 1 1 calc R . .
C4 C 0.06821(8) 0.3170(3) 0.5830(2) 0.0264(9) Uani 1 1 d . . .
H4A H 0.0546 0.2726 0.5753 0.032 Uiso 1 1 calc R . .
H4B H 0.0598 0.3731 0.5663 0.032 Uiso 1 1 calc R . .
O5 O 0.08501(5) 0.29452(16) 0.54794(14) 0.0224(6) Uani 1 1 d . . .
C5 C 0.12482(8) 0.2653(3) 0.7390(2) 0.0280(8) Uani 1 1 d . . .
H5A H 0.1354 0.2123 0.7515 0.034 Uiso 1 1 calc R . .
H5B H 0.1184 0.2788 0.7759 0.034 Uiso 1 1 calc R . .
C6 C 0.14093(9) 0.3394(3) 0.7294(2) 0.0281(9) Uani 1 1 d . . .
H6A H 0.1331 0.3952 0.7347 0.034 Uiso 1 1 calc R . .
H6B H 0.1586 0.3365 0.7637 0.034 Uiso 1 1 calc R . .
O6 O 0.14178(5) 0.33288(16) 0.66323(14) 0.0241(6) Uani 1 1 d . . .
N2 N 0.22831(7) 0.3096(2) 0.60269(19) 0.0286(8) Uani 1 1 d . B .
C7 C 0.22465(8) 0.3034(3) 0.5295(2) 0.0321(9) Uani 1 1 d . . .
H7A H 0.2294 0.2449 0.5194 0.039 Uiso 1 1 calc R . .
H7B H 0.2361 0.3455 0.5188 0.039 Uiso 1 1 calc R . .
C8 C 0.19674(8) 0.3217(3) 0.4859(2) 0.0318(10) Uani 1 1 d . . .
H8A H 0.1928 0.3836 0.4887 0.038 Uiso 1 1 calc R . .
H8B H 0.1937 0.3074 0.4380 0.038 Uiso 1 1 calc R . .
O7 O 0.18083(5) 0.27030(16) 0.51027(14) 0.0235(6) Uani 1 1 d . . .
C9 C 0.22676(9) 0.4017(3) 0.6224(3) 0.0338(10) Uani 1 1 d . . .
H9C H 0.2186 0.4372 0.5813 0.041 Uiso 1 1 calc R . .
H9D H 0.2443 0.4245 0.6466 0.041 Uiso 1 1 calc R . .
C10 C 0.21103(8) 0.4064(3) 0.6677(2) 0.0318(9) Uani 1 1 d . . .
H10A H 0.2205 0.3783 0.7117 0.038 Uiso 1 1 calc R . .
H10B H 0.2079 0.4674 0.6763 0.038 Uiso 1 1 calc R . .
O8 O 0.18692(5) 0.36310(17) 0.63416(15) 0.0275(6) Uani 1 1 d . . .
C11 C 0.25262(9) 0.2687(3) 0.6466(3) 0.0478(13) Uani 1 1 d . . .
H11A H 0.2532 0.2734 0.6939 0.057 Uiso 0.78 1 calc PR A 1
H11B H 0.2514 0.2065 0.6353 0.057 Uiso 0.78 1 calc PR A 1
H11C H 0.2508 0.2104 0.6289 0.057 Uiso 0.22 1 d PR A 2
H11D H 0.2653 0.2956 0.6310 0.057 Uiso 0.22 1 d PR A 2
C12A C 0.27752(12) 0.2992(5) 0.6458(4) 0.0486(16) Uani 0.78 1 d P B 1
H12A H 0.2909 0.2556 0.6681 0.058 Uiso 0.78 1 calc PR B 1
H12B H 0.2764 0.3044 0.5981 0.058 Uiso 0.78 1 calc PR B 1
O9A O 0.28523(10) 0.3796(4) 0.6786(4) 0.093(2) Uani 0.78 1 d PDU B 1
H9A H 0.3026(7) 0.378(7) 0.693(5) 0.139 Uiso 0.78 1 d PD C 1
C12B C 0.2655(5) 0.2569(15) 0.7102(12) 0.045(5) Uiso 0.22 1 d P B 2
H12C H 0.2801 0.2176 0.7155 0.054 Uiso 0.22 1 calc PR B 2
H12D H 0.2542 0.2291 0.7314 0.054 Uiso 0.22 1 calc PR B 2
O9B O 0.2751(4) 0.3365(12) 0.7441(10) 0.062(5) Uiso 0.22 1 d P B 2
N3 N 0.13034(7) -0.0106(2) 0.39527(17) 0.0258(7) Uani 1 1 d . . .
C13 C 0.14493(9) 0.0425(3) 0.3611(2) 0.0312(10) Uani 1 1 d . . .
H13A H 0.1327 0.0658 0.3179 0.037 Uiso 1 1 calc R . .
H13B H 0.1575 0.0054 0.3506 0.037 Uiso 1 1 calc R . .
C14 C 0.15901(8) 0.1163(3) 0.4061(2) 0.0304(9) Uani 1 1 d . . .
H14A H 0.1734 0.0940 0.4457 0.036 Uiso 1 1 calc R . .
H14B H 0.1661 0.1561 0.3806 0.036 Uiso 1 1 calc R . .
O10 O 0.14081(5) 0.15972(16) 0.42763(14) 0.0236(6) Uani 1 1 d . . .
C15 C 0.14867(9) -0.0610(3) 0.4528(2) 0.0297(9) Uani 1 1 d . . .
H15A H 0.1663 -0.0372 0.4648 0.036 Uiso 1 1 calc R . .
H15B H 0.1489 -0.1219 0.4390 0.036 Uiso 1 1 calc R . .
C16 C 0.14040(8) -0.0562(2) 0.5133(2) 0.0265(9) Uani 1 1 d . . .
H16A H 0.1239 -0.0872 0.5038 0.032 Uiso 1 1 calc R . .
H16B H 0.1536 -0.0830 0.5533 0.032 Uiso 1 1 calc R . .
O11 O 0.13739(5) 0.03382(15) 0.52618(14) 0.0244(6) Uani 1 1 d . . .
C17 C 0.11225(9) -0.0671(3) 0.3429(2) 0.0305(9) Uani 1 1 d . . .
H17A H 0.1226 -0.1058 0.3251 0.037 Uiso 1 1 calc R . .
H17B H 0.1017 -0.0303 0.3048 0.037 Uiso 1 1 calc R . .
C18 C 0.09428(10) -0.1221(3) 0.3651(2) 0.0354(10) Uani 1 1 d . . .
H18A H 0.0868 -0.0866 0.3924 0.042 Uiso 1 1 calc R . .
H18B H 0.0799 -0.1429 0.3247 0.042 Uiso 1 1 calc R . .
O12 O 0.10739(9) -0.1943(2) 0.4042(2) 0.0638(11) Uani 1 1 d D . .
H12 H 0.0980(13) -0.245(3) 0.390(4) 0.096 Uiso 1 1 d D . .
N4 N 0.09814(7) 0.45944(19) 0.33950(17) 0.0244(7) Uani 1 1 d . . .
C19 C 0.11875(9) 0.4259(3) 0.3158(2) 0.0312(9) Uani 1 1 d . . .
H19A H 0.1336 0.4662 0.3297 0.037 Uiso 1 1 calc R . .
H19B H 0.1120 0.4222 0.2657 0.037 Uiso 1 1 calc R . .
C20 C 0.12765(9) 0.3376(3) 0.3456(2) 0.0309(9) Uani 1 1 d . . .
H20A H 0.1138 0.2945 0.3258 0.037 Uiso 1 1 calc R . .
H20B H 0.1431 0.3196 0.3359 0.037 Uiso 1 1 calc R . .
O13 O 0.13362(5) 0.34378(16) 0.41634(14) 0.0233(6) Uani 1 1 d . . .
C21 C 0.07366(8) 0.4100(3) 0.3081(2) 0.0283(9) Uani 1 1 d . . .
H21A H 0.0773 0.3545 0.2901 0.034 Uiso 1 1 calc R . .
H21B H 0.0615 0.4433 0.2700 0.034 Uiso 1 1 calc R . .
C22 C 0.06179(8) 0.3935(3) 0.3613(2) 0.0268(9) Uani 1 1 d . . .
H22A H 0.0560 0.4484 0.3751 0.032 Uiso 1 1 calc R . .
H22B H 0.0467 0.3546 0.3431 0.032 Uiso 1 1 calc R . .
O14 O 0.08133(5) 0.35417(17) 0.41799(14) 0.0254(6) Uani 1 1 d . . .
C23 C 0.09426(9) 0.5521(2) 0.3204(2) 0.0322(10) Uani 1 1 d . . .
H23A H 0.0895 0.5572 0.2707 0.039 Uiso 1 1 calc R . .
H23B H 0.1108 0.5831 0.3421 0.039 Uiso 1 1 calc R . .
C24 C 0.07351(10) 0.5956(3) 0.3407(3) 0.0375(11) Uani 1 1 d . . .
H24A H 0.0564 0.5698 0.3157 0.045 Uiso 1 1 calc R . .
H24B H 0.0773 0.5885 0.3899 0.045 Uiso 1 1 calc R . .
O15 O 0.07359(7) 0.6849(2) 0.3240(2) 0.0502(9) Uani 1 1 d D . .
H15 H 0.0586(10) 0.724(4) 0.322(3) 0.075 Uiso 1 1 d D . .
O16 O 0.20658(6) 0.20879(18) 0.70504(15) 0.0296(6) Uani 1 1 d . . .
O17 O 0.17459(5) 0.12999(17) 0.71638(15) 0.0270(6) Uani 1 1 d . . .
C25 C 0.19570(8) 0.1690(2) 0.7406(2) 0.0239(8) Uani 1 1 d . . .
C26 C 0.21044(8) 0.1690(3) 0.8167(2) 0.0302(9) Uani 1 1 d . . .
C27 C 0.21981(14) 0.2591(4) 0.8412(3) 0.0626(17) Uani 1 1 d . . .
H27A H 0.2309 0.2801 0.8174 0.094 Uiso 1 1 calc R . .
H27B H 0.2296 0.2578 0.8901 0.094 Uiso 1 1 calc R . .
H27C H 0.2050 0.2977 0.8319 0.094 Uiso 1 1 calc R . .
C28 C 0.19337(12) 0.1362(4) 0.8542(3) 0.0589(16) Uani 1 1 d . . .
H28A H 0.1874 0.0778 0.8387 0.088 Uiso 1 1 calc R . .
H28B H 0.1785 0.1746 0.8451 0.088 Uiso 1 1 calc R . .
H28C H 0.2033 0.1353 0.9031 0.088 Uiso 1 1 calc R . .
C29 C 0.23333(13) 0.1095(5) 0.8292(3) 0.074(2) Uani 1 1 d . . .
H29A H 0.2442 0.1313 0.8049 0.112 Uiso 1 1 calc R . .
H29B H 0.2272 0.0514 0.8129 0.112 Uiso 1 1 calc R . .
H29C H 0.2435 0.1073 0.8779 0.112 Uiso 1 1 calc R . .
O18 O 0.20995(6) 0.13555(17) 0.58795(16) 0.0290(6) Uani 1 1 d . . .
O19 O 0.18834(5) 0.03290(17) 0.61924(16) 0.0298(7) Uani 1 1 d . . .
C30 C 0.20689(8) 0.0583(2) 0.6019(2) 0.0247(8) Uani 1 1 d . . .
C31 C 0.22710(8) -0.0082(3) 0.6017(2) 0.0301(9) Uani 1 1 d . . .
C32 C 0.23922(11) 0.0166(3) 0.5495(3) 0.0477(13) Uani 1 1 d . . .
H32A H 0.2469 0.0743 0.5599 0.071 Uiso 1 1 calc R . .
H32B H 0.2259 0.0167 0.5041 0.071 Uiso 1 1 calc R . .
H32C H 0.2527 -0.0253 0.5512 0.071 Uiso 1 1 calc R . .
C33 C 0.24741(9) -0.0067(3) 0.6729(3) 0.0400(11) Uani 1 1 d . . .
H33A H 0.2394 -0.0228 0.7057 0.060 Uiso 1 1 calc R . .
H33B H 0.2547 0.0514 0.6831 0.060 Uiso 1 1 calc R . .
H33C H 0.2612 -0.0479 0.6756 0.060 Uiso 1 1 calc R . .
C34 C 0.21522(10) -0.0987(3) 0.5864(3) 0.0464(13) Uani 1 1 d . . .
H34A H 0.2076 -0.1140 0.6201 0.070 Uiso 1 1 calc R . .
H34B H 0.2287 -0.1406 0.5881 0.070 Uiso 1 1 calc R . .
H34C H 0.2018 -0.0993 0.5411 0.070 Uiso 1 1 calc R . .
O20 O 0.08392(6) 0.03140(17) 0.45844(16) 0.0287(6) Uani 1 1 d . . .
O21 O 0.06267(6) 0.13335(16) 0.49223(15) 0.0267(6) Uani 1 1 d . . .
C35 C 0.06691(8) 0.0560(2) 0.4820(2) 0.0220(8) Uani 1 1 d . . .
C36 C 0.04971(8) -0.0134(2) 0.4943(2) 0.0285(9) Uani 1 1 d . . .
C37 C 0.03792(9) 0.0165(3) 0.5462(2) 0.0352(10) Uani 1 1 d . . .
H37A H 0.0517 0.0261 0.5901 0.053 Uiso 1 1 calc R . .
H37B H 0.0261 -0.0279 0.5509 0.053 Uiso 1 1 calc R . .
H37C H 0.0284 0.0704 0.5306 0.053 Uiso 1 1 calc R . .
C38 C 0.06490(11) -0.0973(3) 0.5183(3) 0.0492(14) Uani 1 1 d . . .
H38A H 0.0724 -0.1157 0.4850 0.074 Uiso 1 1 calc R . .
H38B H 0.0533 -0.1422 0.5232 0.074 Uiso 1 1 calc R . .
H38C H 0.0788 -0.0875 0.5621 0.074 Uiso 1 1 calc R . .
C39 C 0.02809(11) -0.0280(4) 0.4260(3) 0.0520(14) Uani 1 1 d . . .
H39A H 0.0355 -0.0470 0.3927 0.078 Uiso 1 1 calc R . .
H39B H 0.0186 0.0260 0.4106 0.078 Uiso 1 1 calc R . .
H39C H 0.0163 -0.0723 0.4308 0.078 Uiso 1 1 calc R . .
O22 O 0.08980(6) 0.10907(18) 0.34685(15) 0.0299(6) Uani 1 1 d . . .
O23 O 0.05991(5) 0.19457(18) 0.36038(14) 0.0279(6) Uani 1 1 d . . .
C40 C 0.06843(8) 0.1486(2) 0.3243(2) 0.0243(8) Uani 1 1 d . . .
C41 C 0.05238(9) 0.1385(3) 0.2495(2) 0.0333(10) Uani 1 1 d . . .
C42 C 0.06975(12) 0.1442(4) 0.2074(3) 0.0570(15) Uani 1 1 d . . .
H42A H 0.0830 0.0992 0.2220 0.086 Uiso 1 1 calc R . .
H42B H 0.0781 0.2010 0.2140 0.086 Uiso 1 1 calc R . .
H42C H 0.0593 0.1362 0.1594 0.086 Uiso 1 1 calc R . .
C43 C 0.03994(13) 0.0485(4) 0.2414(3) 0.0633(17) Uani 1 1 d . . .
H43A H 0.0290 0.0450 0.2687 0.095 Uiso 1 1 calc R . .
H43B H 0.0535 0.0045 0.2567 0.095 Uiso 1 1 calc R . .
H43C H 0.0295 0.0386 0.1936 0.095 Uiso 1 1 calc R . .
C44 C 0.03173(12) 0.2088(4) 0.2263(3) 0.0654(18) Uani 1 1 d . . .
H44A H 0.0206 0.2056 0.2533 0.098 Uiso 1 1 calc R . .
H44B H 0.0213 0.2003 0.1783 0.098 Uiso 1 1 calc R . .
H44C H 0.0401 0.2655 0.2324 0.098 Uiso 1 1 calc R . .
O24 O 0.09584(6) 0.50497(18) 0.49386(16) 0.0337(7) Uani 1 1 d . . .
O25 O 0.12078(7) 0.4992(2) 0.60304(17) 0.0430(8) Uani 1 1 d . . .
C45 C 0.10241(9) 0.5301(3) 0.5547(2) 0.0328(10) Uani 1 1 d . D .
C46 C 0.08707(11) 0.6037(3) 0.5707(3) 0.0463(13) Uani 1 1 d . . .
C47A C 0.07133(13) 0.5672(4) 0.6102(3) 0.0373(13) Uiso 0.78 1 d P D 1
H47D H 0.0821 0.5647 0.6585 0.056 Uiso 0.78 1 calc PR D 1
H47E H 0.0654 0.5090 0.5938 0.056 Uiso 0.78 1 calc PR D 1
H47F H 0.0564 0.6044 0.6040 0.056 Uiso 0.78 1 calc PR D 1
C48A C 0.07158(14) 0.6537(4) 0.5103(4) 0.0504(16) Uiso 0.78 1 d P D 1
H48A H 0.0812 0.7053 0.5065 0.076 Uiso 0.78 1 calc PR D 1
H48B H 0.0553 0.6709 0.5147 0.076 Uiso 0.78 1 calc PR D 1
H48C H 0.0680 0.6180 0.4697 0.076 Uiso 0.78 1 calc PR D 1
C49A C 0.10795(14) 0.6674(4) 0.6226(4) 0.0501(16) Uiso 0.78 1 d P D 1
H49A H 0.1241 0.6360 0.6449 0.075 Uiso 0.78 1 calc PR D 1
H49B H 0.1013 0.6882 0.6569 0.075 Uiso 0.78 1 calc PR D 1
H49C H 0.1111 0.7166 0.5976 0.075 Uiso 0.78 1 calc PR D 1
C47B C 0.0538(4) 0.5756(14) 0.5092(12) 0.043(5) Uiso 0.22 1 d P D 2
H47A H 0.0535 0.5152 0.4952 0.065 Uiso 0.22 1 calc PR D 2
H47B H 0.0495 0.6130 0.4693 0.065 Uiso 0.22 1 calc PR D 2
H47C H 0.0411 0.5840 0.5311 0.065 Uiso 0.22 1 calc PR D 2
C48B C 0.0912(6) 0.6778(18) 0.5426(16) 0.064(7) Uiso 0.22 1 d P D 2
H48D H 0.1081 0.7012 0.5700 0.096 Uiso 0.22 1 calc PR D 2
H48E H 0.0778 0.7198 0.5410 0.096 Uiso 0.22 1 calc PR D 2
H48F H 0.0907 0.6664 0.4966 0.096 Uiso 0.22 1 calc PR D 2
C49B C 0.0841(7) 0.593(2) 0.6335(18) 0.077(9) Uiso 0.22 1 d P D 2
H49D H 0.1008 0.6015 0.6701 0.116 Uiso 0.22 1 calc PR D 2
H49E H 0.0779 0.5342 0.6364 0.116 Uiso 0.22 1 calc PR D 2
H49F H 0.0716 0.6349 0.6378 0.116 Uiso 0.22 1 calc PR D 2
O26 O 0.13837(6) 0.52190(17) 0.45845(16) 0.0330(7) Uani 1 1 d . . .
O27 O 0.16585(7) 0.5142(2) 0.56466(17) 0.0426(8) Uani 1 1 d . . .
C50 C 0.15746(8) 0.5484(2) 0.5071(2) 0.0270(9) Uani 1 1 d . . .
C51 C 0.17155(9) 0.6294(3) 0.4977(3) 0.0368(11) Uani 1 1 d . . .
C52 C 0.16534(16) 0.7012(3) 0.5395(4) 0.075(2) Uani 1 1 d . . .
H52A H 0.1714 0.6842 0.5873 0.112 Uiso 1 1 calc R . .
H52B H 0.1466 0.7108 0.5231 0.112 Uiso 1 1 calc R . .
H52C H 0.1740 0.7546 0.5348 0.112 Uiso 1 1 calc R . .
C53 C 0.16200(13) 0.6582(4) 0.4236(3) 0.0607(16) Uani 1 1 d . . .
H53A H 0.1660 0.6135 0.3960 0.091 Uiso 1 1 calc R . .
H53B H 0.1706 0.7121 0.4198 0.091 Uiso 1 1 calc R . .
H53C H 0.1433 0.6675 0.4075 0.091 Uiso 1 1 calc R . .
C54 C 0.20027(12) 0.6124(4) 0.5234(5) 0.092(3) Uani 1 1 d . . .
H54A H 0.2040 0.5669 0.4961 0.137 Uiso 1 1 calc R . .
H54B H 0.2060 0.5940 0.5708 0.137 Uiso 1 1 calc R . .
H54C H 0.2094 0.6653 0.5198 0.137 Uiso 1 1 calc R . .
N5 N 0.14974(7) -0.0268(2) 0.66464(18) 0.0294(8) Uani 1 1 d . . .
C61 C 0.15313(9) -0.0929(3) 0.6912(2) 0.0322(10) Uani 1 1 d . . .
S1 S 0.15765(4) -0.18679(8) 0.72780(9) 0.0640(4) Uani 1 1 d . . .
N6 N 0.03555(7) 0.2822(2) 0.43802(18) 0.0272(7) Uani 1 1 d . . .
C62 C 0.01697(9) 0.2750(3) 0.4509(2) 0.0363(10) Uani 1 1 d . . .
S2 S -0.00861(3) 0.26472(17) 0.47008(10) 0.0882(7) Uani 1 1 d . . .
N7 N 0.16899(8) 0.4939(2) 0.7036(2) 0.0349(9) Uani 1 1 d . . .
C63 C 0.17678(9) 0.5236(3) 0.7571(2) 0.0327(10) Uani 1 1 d . . .
S3 S 0.18765(3) 0.56427(13) 0.83260(8) 0.0671(5) Uani 1 1 d . . .
N71 N 0.02742(12) 0.7518(4) 0.3343(4) 0.0867(19) Uani 1 1 d . . .
C71 C 0.00728(14) 0.7638(4) 0.3365(4) 0.0669(17) Uani 1 1 d . . .
C72 C -0.01865(15) 0.7817(6) 0.3375(5) 0.089(2) Uani 1 1 d . . .
N73 N 0.0302(3) 0.4354(9) 0.6667(7) 0.189(5) Uiso 1 1 d . . .
C73 C 0.0122(4) 0.4811(11) 0.6474(10) 0.186(6) Uiso 1 1 d . . .
C74 C -0.0062(4) 0.5044(12) 0.5721(11) 0.214(7) Uiso 1 1 d . . .

loop_
_atom_site_aniso_label
_atom_site_aniso_U_11
_atom_site_aniso_U_22
_atom_site_aniso_U_33
_atom_site_aniso_U_23
_atom_site_aniso_U_13
_atom_site_aniso_U_12
Fe1 0.0234(3) 0.0196(2) 0.0185(3) 0.0000(2) 0.0093(2) -0.0001(2)
Fe2 0.0208(3) 0.0186(2) 0.0188(3) 0.0001(2) 0.0083(2) 0.0002(2)
Fe3 0.0218(3) 0.0208(2) 0.0216(3) 0.0018(2) 0.0068(2) -0.0019(2)
Fe4 0.0213(3) 0.0180(2) 0.0204(3) 0.0011(2) 0.0072(3) 0.0000(2)
Fe5 0.0220(3) 0.0190(2) 0.0203(3) -0.0020(2) 0.0082(3) -0.0001(2)
Fe6 0.0201(3) 0.0202(2) 0.0197(3) -0.0001(2) 0.0084(2) 0.0002(2)
Fe7 0.0247(3) 0.0189(2) 0.0209(3) 0.0019(2) 0.0080(3) 0.0009(2)
Fe8 0.0300(3) 0.0188(2) 0.0212(3) -0.0017(2) 0.0078(3) -0.0024(2)
O1 0.0210(14) 0.0221(12) 0.0186(14) 0.0021(10) 0.0063(12) 0.0010(10)
O2 0.0215(14) 0.0203(12) 0.0174(14) -0.0020(10) 0.0068(12) -0.0013(10)
O3 0.0240(13) 0.0194(11) 0.0208(14) 0.0007(10) 0.0101(12) -0.0015(10)
N1 0.0293(17) 0.0239(15) 0.0224(17) -0.0009(13) 0.0125(15) -0.0010(14)
C1 0.031(2) 0.0273(19) 0.028(2) -0.0002(16) 0.018(2) -0.0047(16)
C2 0.032(2) 0.0234(18) 0.028(2) 0.0038(15) 0.018(2) -0.0017(15)
O4 0.0259(14) 0.0222(12) 0.0207(15) 0.0012(10) 0.0128(13) -0.0013(10)
C3 0.033(2) 0.0294(19) 0.025(2) -0.0030(16) 0.014(2) 0.0065(16)
C4 0.028(2) 0.033(2) 0.024(2) -0.0016(16) 0.016(2) 0.0064(16)
O5 0.0236(14) 0.0239(12) 0.0221(15) -0.0007(10) 0.0112(13) 0.0010(10)
C5 0.032(2) 0.035(2) 0.015(2) 0.0018(15) 0.0071(19) 0.0010(17)
C6 0.037(2) 0.034(2) 0.015(2) -0.0028(15) 0.011(2) -0.0030(17)
O6 0.0288(15) 0.0268(13) 0.0192(15) -0.0030(10) 0.0116(13) -0.0034(11)
N2 0.0234(18) 0.0280(17) 0.032(2) 0.0027(14) 0.0069(17) -0.0039(13)
C7 0.026(2) 0.039(2) 0.036(3) 0.0048(18) 0.018(2) -0.0020(17)
C8 0.029(2) 0.037(2) 0.036(3) 0.0117(18) 0.019(2) -0.0033(17)
O7 0.0234(14) 0.0245(13) 0.0251(15) 0.0032(10) 0.0116(13) -0.0011(10)
C9 0.033(2) 0.0254(19) 0.047(3) -0.0003(18) 0.019(2) -0.0084(17)
C10 0.024(2) 0.031(2) 0.034(3) -0.0051(17) 0.003(2) -0.0084(16)
O8 0.0265(15) 0.0259(13) 0.0284(17) -0.0029(11) 0.0078(14) -0.0084(11)
C11 0.032(2) 0.033(2) 0.062(4) 0.001(2) -0.003(3) -0.0033(19)
C12A 0.025(3) 0.059(4) 0.058(5) -0.005(3) 0.010(3) -0.002(3)
O9A 0.035(3) 0.048(3) 0.173(8) -0.016(4) 0.010(4) -0.008(2)
N3 0.0314(19) 0.0231(15) 0.0234(19) -0.0037(13) 0.0106(17) 0.0026(13)
C13 0.037(2) 0.031(2) 0.035(3) -0.0043(17) 0.023(2) 0.0036(17)
C14 0.028(2) 0.031(2) 0.040(3) -0.0095(17) 0.021(2) 0.0026(16)
O10 0.0236(14) 0.0252(13) 0.0247(16) -0.0031(11) 0.0120(13) 0.0018(10)
C15 0.033(2) 0.0273(19) 0.029(2) -0.0027(16) 0.010(2) 0.0097(16)
C16 0.034(2) 0.0182(17) 0.026(2) -0.0043(15) 0.008(2) 0.0029(15)
O11 0.0300(15) 0.0177(12) 0.0252(16) -0.0020(10) 0.0097(14) 0.0042(10)
C17 0.037(2) 0.0282(19) 0.024(2) -0.0089(16) 0.008(2) 0.0008(17)
C18 0.044(3) 0.027(2) 0.031(3) -0.0054(17) 0.009(2) -0.0029(18)
O12 0.077(3) 0.0363(19) 0.060(3) 0.0050(18) 0.002(2) -0.0071(19)
N4 0.0256(18) 0.0231(15) 0.0241(19) 0.0052(13) 0.0086(16) 0.0007(13)
C19 0.035(2) 0.040(2) 0.022(2) 0.0107(17) 0.014(2) 0.0070(18)
C20 0.038(3) 0.040(2) 0.016(2) 0.0052(16) 0.013(2) 0.0108(18)
O13 0.0267(15) 0.0246(13) 0.0189(15) 0.0032(10) 0.0087(13) 0.0033(11)
C21 0.032(2) 0.029(2) 0.021(2) 0.0037(15) 0.006(2) -0.0022(16)
C22 0.021(2) 0.0285(19) 0.025(2) 0.0110(16) 0.0022(19) 0.0031(15)
O14 0.0237(14) 0.0275(13) 0.0217(16) 0.0081(11) 0.0043(13) 0.0025(11)
C23 0.039(3) 0.0224(18) 0.037(3) 0.0105(17) 0.015(2) 0.0016(17)
C24 0.052(3) 0.024(2) 0.039(3) 0.0027(17) 0.018(3) 0.0061(19)
O15 0.056(2) 0.0274(16) 0.063(3) 0.0091(15) 0.015(2) 0.0040(15)
O16 0.0273(16) 0.0347(15) 0.0247(17) 0.0056(12) 0.0070(14) -0.0055(12)
O17 0.0258(15) 0.0299(14) 0.0233(16) 0.0007(11) 0.0062(14) -0.0061(11)
C25 0.023(2) 0.0225(17) 0.023(2) 0.0027(15) 0.0041(18) 0.0016(15)
C26 0.030(2) 0.036(2) 0.022(2) 0.0031(16) 0.007(2) -0.0059(17)
C27 0.085(5) 0.056(3) 0.035(3) -0.009(2) 0.009(3) -0.031(3)
C28 0.054(4) 0.092(4) 0.031(3) 0.002(3) 0.016(3) -0.030(3)
C29 0.057(4) 0.108(5) 0.042(4) 0.009(3) -0.003(3) 0.042(4)
O18 0.0273(15) 0.0242(13) 0.0364(18) 0.0035(12) 0.0124(15) 0.0014(11)
O19 0.0248(15) 0.0246(13) 0.0426(19) 0.0059(12) 0.0152(15) 0.0017(11)
C30 0.024(2) 0.0231(18) 0.024(2) 0.0008(15) 0.0049(19) 0.0030(15)
C31 0.025(2) 0.029(2) 0.035(3) 0.0031(17) 0.009(2) 0.0063(16)
C32 0.046(3) 0.054(3) 0.051(3) 0.006(2) 0.027(3) 0.019(2)
C33 0.031(2) 0.037(2) 0.048(3) 0.005(2) 0.009(2) 0.0115(19)
C34 0.035(3) 0.026(2) 0.073(4) -0.005(2) 0.015(3) 0.0067(19)
O20 0.0292(15) 0.0242(13) 0.0369(18) -0.0056(12) 0.0170(15) -0.0016(11)
O21 0.0316(16) 0.0211(12) 0.0316(17) 0.0002(11) 0.0164(14) -0.0011(11)
C35 0.023(2) 0.0194(17) 0.022(2) -0.0003(14) 0.0072(18) -0.0027(14)
C36 0.030(2) 0.0258(19) 0.034(3) -0.0041(16) 0.017(2) -0.0082(16)
C37 0.036(3) 0.036(2) 0.040(3) 0.0011(19) 0.023(2) -0.0070(18)
C38 0.065(4) 0.024(2) 0.074(4) 0.010(2) 0.044(3) 0.003(2)
C39 0.046(3) 0.065(3) 0.045(3) -0.017(3) 0.017(3) -0.029(3)
O22 0.0259(15) 0.0375(15) 0.0233(16) -0.0049(12) 0.0053(14) 0.0037(12)
O23 0.0240(15) 0.0342(15) 0.0232(16) -0.0061(12) 0.0057(13) 0.0055(11)
C40 0.023(2) 0.0282(19) 0.020(2) -0.0003(15) 0.0053(19) -0.0020(15)
C41 0.031(2) 0.044(2) 0.019(2) -0.0054(17) 0.002(2) 0.0002(19)
C42 0.055(4) 0.093(4) 0.024(3) -0.001(3) 0.016(3) 0.004(3)
C43 0.065(4) 0.067(4) 0.041(4) -0.007(3) -0.003(3) -0.028(3)
C44 0.058(4) 0.089(4) 0.029(3) -0.009(3) -0.009(3) 0.030(3)
O24 0.0404(18) 0.0337(15) 0.0259(17) 0.0015(12) 0.0105(16) 0.0117(13)
O25 0.050(2) 0.0370(17) 0.035(2) -0.0108(14) 0.0074(18) 0.0157(15)
C45 0.037(3) 0.028(2) 0.036(3) 0.0032(18) 0.016(2) 0.0061(18)
C46 0.064(4) 0.039(2) 0.046(3) 0.012(2) 0.033(3) 0.023(2)
O26 0.0348(17) 0.0272(14) 0.0326(18) 0.0036(12) 0.0066(16) -0.0081(12)
O27 0.049(2) 0.0376(17) 0.0315(19) 0.0087(14) 0.0022(17) -0.0192(15)
C50 0.029(2) 0.0206(17) 0.032(3) 0.0037(16) 0.011(2) -0.0025(15)
C51 0.039(3) 0.028(2) 0.041(3) 0.0096(18) 0.012(2) -0.0071(18)
C52 0.118(6) 0.034(3) 0.079(5) -0.014(3) 0.042(5) -0.027(3)
C53 0.077(4) 0.050(3) 0.053(4) 0.020(3) 0.020(3) -0.020(3)
C54 0.037(3) 0.070(4) 0.151(8) 0.059(5) 0.015(4) -0.009(3)
N5 0.032(2) 0.0282(17) 0.028(2) 0.0033(14) 0.0104(18) -0.0012(14)
C61 0.041(3) 0.027(2) 0.030(2) 0.0039(17) 0.015(2) -0.0012(17)
S1 0.0964(13) 0.0316(6) 0.0599(10) 0.0186(6) 0.0229(10) 0.0038(7)
N6 0.0231(18) 0.0310(17) 0.028(2) -0.0003(13) 0.0093(17) 0.0015(13)
C62 0.027(2) 0.052(3) 0.028(3) -0.0024(19) 0.007(2) 0.0038(19)
S2 0.0335(8) 0.177(2) 0.0635(11) -0.0110(12) 0.0285(8) -0.0113(10)
N7 0.045(2) 0.0266(17) 0.029(2) -0.0069(15) 0.008(2) -0.0041(15)
C63 0.028(2) 0.035(2) 0.037(3) -0.0092(19) 0.015(2) 0.0004(17)
S3 0.0424(8) 0.1123(13) 0.0455(9) -0.0453(9) 0.0143(8) -0.0089(8)
N71 0.064(4) 0.103(5) 0.090(5) -0.012(4) 0.023(4) 0.015(4)
C71 0.070(4) 0.062(4) 0.072(5) -0.006(3) 0.030(4) -0.002(3)
C72 0.061(4) 0.123(6) 0.097(6) -0.018(5) 0.045(5) -0.003(4)

loop_
_atom_type_symbol
_atom_type_description
_atom_type_scat_dispersion_real
_atom_type_scat_dispersion_imag
_atom_type_scat_source
C C 0.0033 0.0016 'International Tables Vol C Tables 4.2.6.8 and 6.1.1.4'
H H 0.0000 0.0000 'International Tables Vol C Tables 4.2.6.8 and 6.1.1.4'
N N 0.0061 0.0033 'International Tables Vol C Tables 4.2.6.8 and 6.1.1.4'
O O 0.0106 0.0060 'International Tables Vol C Tables 4.2.6.8 and 6.1.1.4'
S S 0.1246 0.1234 'International Tables Vol C Tables 4.2.6.8 and 6.1.1.4'
Fe Fe 0.3463 0.8444 'International Tables Vol C Tables 4.2.6.8 and 6.1.1.4'

loop_
_geom_angle_atom_site_label_1
_geom_angle_atom_site_label_2
_geom_angle_atom_site_label_3
_geom_angle
_geom_angle_site_symmetry_1
_geom_angle_site_symmetry_3
_geom_angle_publ_flag
O6 Fe1 O4 115.11(11) . . ?
O6 Fe1 O5 112.59(11) . . ?
O4 Fe1 O5 112.00(11) . . ?
O6 Fe1 O3 75.54(10) . . ?
O4 Fe1 O3 148.58(9) . . ?
O5 Fe1 O3 87.92(10) . . ?
O6 Fe1 O1 89.34(10) . . ?
O4 Fe1 O1 75.54(10) . . ?
O5 Fe1 O1 148.19(10) . . ?
O3 Fe1 O1 75.13(9) . . ?
O6 Fe1 O2 148.36(10) . . ?
O4 Fe1 O2 86.97(10) . . ?
O5 Fe1 O2 75.68(10) . . ?
O3 Fe1 O2 74.30(9) . . ?
O1 Fe1 O2 73.90(9) . . ?
O6 Fe1 N1 74.39(11) . . ?
O4 Fe1 N1 74.80(11) . . ?
O5 Fe1 N1 74.69(11) . . ?
O3 Fe1 N1 135.71(10) . . ?
O1 Fe1 N1 135.54(11) . . ?
O2 Fe1 N1 135.83(11) . . ?
O6 Fe1 Fe2 105.20(7) . . ?
O4 Fe1 Fe2 105.50(7) . . ?
O5 Fe1 Fe2 105.43(8) . . ?
O3 Fe1 Fe2 43.95(6) . . ?
O1 Fe1 Fe2 44.43(7) . . ?
O2 Fe1 Fe2 44.55(6) . . ?
N1 Fe1 Fe2 179.58(9) . . ?
O10 Fe2 O13 95.69(11) . . ?
O10 Fe2 O7 94.59(11) . . ?
O13 Fe2 O7 95.93(11) . . ?
O10 Fe2 O3 159.77(11) . . ?
O13 Fe2 O3 79.27(10) . . ?
O7 Fe2 O3 105.37(11) . . ?
O10 Fe2 O1 103.35(11) . . ?
O13 Fe2 O1 160.76(11) . . ?
O7 Fe2 O1 80.03(10) . . ?
O3 Fe2 O1 83.67(10) . . ?
O10 Fe2 O2 79.20(10) . . ?
O13 Fe2 O2 104.03(11) . . ?
O7 Fe2 O2 159.54(11) . . ?
O3 Fe2 O2 83.03(10) . . ?
O1 Fe2 O2 82.47(10) . . ?
O10 Fe2 Fe1 121.63(8) . . ?
O13 Fe2 Fe1 120.89(8) . . ?
O7 Fe2 Fe1 121.51(8) . . ?
O3 Fe2 Fe1 49.47(7) . . ?
O1 Fe2 Fe1 49.91(7) . . ?
O2 Fe2 Fe1 50.51(7) . . ?
O1 Fe3 O7 81.96(11) . . ?
O1 Fe3 O16 100.38(11) . . ?
O7 Fe3 O16 174.46(12) . . ?
O1 Fe3 O8 98.52(11) . . ?
O7 Fe3 O8 93.97(11) . . ?
O16 Fe3 O8 90.65(12) . . ?
O1 Fe3 O18 99.86(11) . . ?
O7 Fe3 O18 87.38(11) . . ?
O16 Fe3 O18 87.27(12) . . ?
O8 Fe3 O18 161.58(11) . . ?
O1 Fe3 N2 161.13(12) . . ?
O7 Fe3 N2 79.44(12) . . ?
O16 Fe3 N2 98.43(12) . . ?
O8 Fe3 N2 79.67(12) . . ?
O18 Fe3 N2 82.54(11) . . ?
O1 Fe4 O4 82.01(10) . . ?
O1 Fe4 O11 94.22(11) . . ?
O4 Fe4 O11 92.63(11) . . ?
O1 Fe4 O19 101.02(11) . . ?
O4 Fe4 O19 176.45(11) . . ?
O11 Fe4 O19 89.00(12) . . ?
O1 Fe4 N5 170.36(12) . . ?
O4 Fe4 N5 90.16(12) . . ?
O11 Fe4 N5 91.75(13) . . ?
O19 Fe4 N5 86.64(12) . . ?
O1 Fe4 O17 89.36(11) . . ?
O4 Fe4 O17 90.10(11) . . ?
O11 Fe4 O17 175.77(11) . . ?
O19 Fe4 O17 88.10(12) . . ?
N5 Fe4 O17 85.01(13) . . ?
O2 Fe5 O10 80.81(10) . . ?
O2 Fe5 O11 100.60(11) . . ?
O10 Fe5 O11 94.41(11) . . ?
O2 Fe5 O20 97.69(10) . . ?
O10 Fe5 O20 176.27(12) . . ?
O11 Fe5 O20 89.22(12) . . ?
O2 Fe5 O22 101.56(11) . . ?
O10 Fe5 O22 90.13(12) . . ?
O11 Fe5 O22 157.82(11) . . ?
O20 Fe5 O22 86.82(12) . . ?
O2 Fe5 N3 159.67(11) . . ?
O10 Fe5 N3 78.96(11) . . ?
O11 Fe5 N3 79.07(11) . . ?
O20 Fe5 N3 102.62(11) . . ?
O22 Fe5 N3 80.52(12) . . ?
O2 Fe6 O5 83.29(11) . . ?
O2 Fe6 O14 93.55(11) . . ?
O5 Fe6 O14 91.10(11) . . ?
O2 Fe6 O23 99.63(11) . . ?
O5 Fe6 O23 176.99(11) . . ?
O14 Fe6 O23 89.42(12) . . ?
O2 Fe6 O21 90.68(11) . . ?
O5 Fe6 O21 89.29(11) . . ?
O14 Fe6 O21 175.77(11) . . ?
O23 Fe6 O21 89.98(12) . . ?
O2 Fe6 N6 171.61(12) . . ?
O5 Fe6 N6 90.59(12) . . ?
O14 Fe6 N6 92.31(12) . . ?
O23 Fe6 N6 86.43(12) . . ?
O21 Fe6 N6 83.47(12) . . ?
O3 Fe7 O13 80.18(10) . . ?
O3 Fe7 O14 101.04(11) . . ?
O13 Fe7 O14 94.76(11) . . ?
O3 Fe7 O24 99.17(11) . . ?
O13 Fe7 O24 176.53(13) . . ?
O14 Fe7 O24 88.71(12) . . ?
O3 Fe7 O26 102.26(12) . . ?
O13 Fe7 O26 91.61(12) . . ?
O14 Fe7 O26 156.57(12) . . ?
O24 Fe7 O26 85.18(13) . . ?
O3 Fe7 N4 157.99(11) . . ?
O13 Fe7 N4 78.06(11) . . ?
O14 Fe7 N4 77.63(11) . . ?
O24 Fe7 N4 102.74(12) . . ?
O26 Fe7 N4 81.69(12) . . ?
O3 Fe8 O6 81.29(11) . . ?
O3 Fe8 O8 96.60(11) . . ?
O6 Fe8 O8 90.10(11) . . ?
O3 Fe8 O27 97.26(12) . . ?
O6 Fe8 O27 177.52(13) . . ?
O8 Fe8 O27 88.06(13) . . ?
O3 Fe8 N7 169.38(13) . . ?
O6 Fe8 N7 90.88(13) . . ?
O8 Fe8 N7 90.55(14) . . ?
O27 Fe8 N7 90.81(14) . . ?
O3 Fe8 O25 89.46(12) . . ?
O6 Fe8 O25 91.77(13) . . ?
O8 Fe8 O25 173.87(13) . . ?
O27 Fe8 O25 90.22(15) . . ?
N7 Fe8 O25 83.59(14) . . ?
Fe3 O1 Fe4 113.22(13) . . ?
Fe3 O1 Fe2 96.00(10) . . ?
Fe4 O1 Fe2 134.29(14) . . ?
Fe3 O1 Fe1 134.33(13) . . ?
Fe4 O1 Fe1 96.47(10) . . ?
Fe2 O1 Fe1 85.66(9) . . ?
Fe6 O2 Fe5 114.03(13) . . ?
Fe6 O2 Fe2 134.94(13) . . ?
Fe5 O2 Fe2 96.31(10) . . ?
Fe6 O2 Fe1 95.69(10) . . ?
Fe5 O2 Fe1 133.68(13) . . ?
Fe2 O2 Fe1 84.93(9) . . ?
Fe8 O3 Fe7 115.20(11) . . ?
Fe8 O3 Fe2 131.01(14) . . ?
Fe7 O3 Fe2 96.44(11) . . ?
Fe8 O3 Fe1 97.12(11) . . ?
Fe7 O3 Fe1 131.88(13) . . ?
Fe2 O3 Fe1 86.58(9) . . ?
C5 N1 C1 113.6(3) . . ?
C5 N1 C3 113.6(3) . . ?
C1 N1 C3 113.2(3) . . ?
C5 N1 Fe1 105.0(2) . . ?
C1 N1 Fe1 105.4(2) . . ?
C3 N1 Fe1 105.0(2) . . ?
N1 C1 C2 108.7(3) . . ?
N1 C1 H1A 109.9 . . ?
C2 C1 H1A 109.9 . . ?
N1 C1 H1B 109.9 . . ?
C2 C1 H1B 109.9 . . ?
H1A C1 H1B 108.3 . . ?
O4 C2 C1 107.7(3) . . ?
O4 C2 H2A 110.2 . . ?
C1 C2 H2A 110.2 . . ?
O4 C2 H2B 110.2 . . ?
C1 C2 H2B 110.2 . . ?
H2A C2 H2B 108.5 . . ?
C2 O4 Fe1 124.7(2) . . ?
C2 O4 Fe4 123.3(2) . . ?
Fe1 O4 Fe4 105.81(11) . . ?
N1 C3 C4 108.2(3) . . ?
N1 C3 H3A 110.1 . . ?
C4 C3 H3A 110.1 . . ?
N1 C3 H3B 110.1 . . ?
C4 C3 H3B 110.1 . . ?
H3A C3 H3B 108.4 . . ?
O5 C4 C3 108.1(3) . . ?
O5 C4 H4A 110.1 . . ?
C3 C4 H4A 110.1 . . ?
O5 C4 H4B 110.1 . . ?
C3 C4 H4B 110.1 . . ?
H4A C4 H4B 108.4 . . ?
C4 O5 Fe1 124.1(2) . . ?
C4 O5 Fe6 124.7(2) . . ?
Fe1 O5 Fe6 105.02(11) . . ?
N1 C5 C6 108.5(3) . . ?
N1 C5 H5A 110.0 . . ?
C6 C5 H5A 110.0 . . ?
N1 C5 H5B 110.0 . . ?
C6 C5 H5B 110.0 . . ?
H5A C5 H5B 108.4 . . ?
O6 C6 C5 107.9(3) . . ?
O6 C6 H6A 110.1 . . ?
C5 C6 H6A 110.1 . . ?
O6 C6 H6B 110.1 . . ?
C5 C6 H6B 110.1 . . ?
H6A C6 H6B 108.4 . . ?
C6 O6 Fe1 124.9(2) . . ?
C6 O6 Fe8 125.7(2) . . ?
Fe1 O6 Fe8 106.05(12) . . ?
C11 N2 C7 112.2(4) . . ?
C11 N2 C9 111.4(4) . . ?
C7 N2 C9 110.5(3) . . ?
C11 N2 Fe3 113.1(3) . . ?
C7 N2 Fe3 103.2(2) . . ?
C9 N2 Fe3 106.0(2) . . ?
N2 C7 C8 110.4(3) . . ?
N2 C7 H7A 109.6 . . ?
C8 C7 H7A 109.6 . . ?
N2 C7 H7B 109.6 . . ?
C8 C7 H7B 109.6 . . ?
H7A C7 H7B 108.1 . . ?
O7 C8 C7 107.9(3) . . ?
O7 C8 H8A 110.1 . . ?
C7 C8 H8A 110.1 . . ?
O7 C8 H8B 110.1 . . ?
C7 C8 H8B 110.1 . . ?
H8A C8 H8B 108.4 . . ?
C8 O7 Fe2 135.4(3) . . ?
C8 O7 Fe3 119.0(3) . . ?
Fe2 O7 Fe3 98.98(11) . . ?
N2 C9 C10 109.0(3) . . ?
N2 C9 H9C 109.9 . . ?
C10 C9 H9C 109.9 . . ?
N2 C9 H9D 109.9 . . ?
C10 C9 H9D 109.9 . . ?
H9C C9 H9D 108.3 . . ?
O8 C10 C9 108.2(3) . . ?
O8 C10 H10A 110.1 . . ?
C9 C10 H10A 110.1 . . ?
O8 C10 H10B 110.1 . . ?
C9 C10 H10B 110.1 . . ?
H10A C10 H10B 108.4 . . ?
C10 O8 Fe3 111.2(2) . . ?
C10 O8 Fe8 120.6(2) . . ?
Fe3 O8 Fe8 128.11(14) . . ?
C12B C11 N2 139.0(12) . . ?
C12A C11 N2 120.4(5) . . ?
C12A C11 H11A 107.2 . . ?
N2 C11 H11A 107.2 . . ?
C12A C11 H11B 107.2 . . ?
N2 C11 H11B 107.2 . . ?
H11A C11 H11B 106.9 . . ?
C12B C11 H11C 102.2 . . ?
C12A C11 H11C 105.2 . . ?
N2 C11 H11C 102.3 . . ?
C12B C11 H11D 102.6 . . ?
N2 C11 H11D 102.2 . . ?
H11C C11 H11D 104.8 . . ?
O9A C12A C11 113.5(6) . . ?
O9A C12A H12A 108.9 . . ?
C11 C12A H12A 108.9 . . ?
O9A C12A H12B 108.9 . . ?
C11 C12A H12B 108.9 . . ?
H12A C12A H12B 107.7 . . ?
C12A O9A H9A 104(8) . . ?
C11 C12B O9B 111.5(18) . . ?
C11 C12B H12C 109.3 . . ?
O9B C12B H12C 109.3 . . ?
C11 C12B H12D 109.3 . . ?
O9B C12B H12D 109.3 . . ?
H12C C12B H12D 108.0 . . ?
C17 N3 C15 112.3(3) . . ?
C17 N3 C13 107.5(3) . . ?
C15 N3 C13 110.4(3) . . ?
C17 N3 Fe5 118.4(3) . . ?
C15 N3 Fe5 105.3(2) . . ?
C13 N3 Fe5 102.5(2) . . ?
N3 C13 C14 110.9(3) . . ?
N3 C13 H13A 109.5 . . ?
C14 C13 H13A 109.5 . . ?
N3 C13 H13B 109.5 . . ?
C14 C13 H13B 109.5 . . ?
H13A C13 H13B 108.1 . . ?
O10 C14 C13 107.1(3) . . ?
O10 C14 H14A 110.3 . . ?
C13 C14 H14A 110.3 . . ?
O10 C14 H14B 110.3 . . ?
C13 C14 H14B 110.3 . . ?
H14A C14 H14B 108.6 . . ?
C14 O10 Fe2 132.5(2) . . ?
C14 O10 Fe5 119.8(2) . . ?
Fe2 O10 Fe5 99.93(11) . . ?
N3 C15 C16 109.8(3) . . ?
N3 C15 H15A 109.7 . . ?
C16 C15 H15A 109.7 . . ?
N3 C15 H15B 109.7 . . ?
C16 C15 H15B 109.7 . . ?
H15A C15 H15B 108.2 . . ?
O11 C16 C15 107.4(3) . . ?
O11 C16 H16A 110.2 . . ?
C15 C16 H16A 110.2 . . ?
O11 C16 H16B 110.2 . . ?
C15 C16 H16B 110.2 . . ?
H16A C16 H16B 108.5 . . ?
C16 O11 Fe5 112.0(2) . . ?
C16 O11 Fe4 121.3(2) . . ?
Fe5 O11 Fe4 126.68(12) . . ?
N3 C17 C18 116.5(3) . . ?
N3 C17 H17A 108.2 . . ?
C18 C17 H17A 108.2 . . ?
N3 C17 H17B 108.2 . . ?
C18 C17 H17B 108.2 . . ?
H17A C17 H17B 107.3 . . ?
O12 C18 C17 111.5(4) . . ?
O12 C18 H18A 109.3 . . ?
C17 C18 H18A 109.3 . . ?
O12 C18 H18B 109.3 . . ?
C17 C18 H18B 109.3 . . ?
H18A C18 H18B 108.0 . . ?
C18 O12 H12 111(5) . . ?
C23 N4 C21 110.8(3) . . ?
C23 N4 C19 107.4(3) . . ?
C21 N4 C19 110.9(3) . . ?
C23 N4 Fe7 119.2(3) . . ?
C21 N4 Fe7 106.0(2) . . ?
C19 N4 Fe7 102.3(2) . . ?
N4 C19 C20 110.4(3) . . ?
N4 C19 H19A 109.6 . . ?
C20 C19 H19A 109.6 . . ?
N4 C19 H19B 109.6 . . ?
C20 C19 H19B 109.6 . . ?
H19A C19 H19B 108.1 . . ?
O13 C20 C19 107.3(3) . . ?
O13 C20 H20A 110.3 . . ?
C19 C20 H20A 110.3 . . ?
O13 C20 H20B 110.3 . . ?
C19 C20 H20B 110.3 . . ?
H20A C20 H20B 108.5 . . ?
C20 O13 Fe2 131.6(2) . . ?
C20 O13 Fe7 120.7(2) . . ?
Fe2 O13 Fe7 99.37(11) . . ?
N4 C21 C22 109.0(3) . . ?
N4 C21 H21A 109.9 . . ?
C22 C21 H21A 109.9 . . ?
N4 C21 H21B 109.9 . . ?
C22 C21 H21B 109.9 . . ?
H21A C21 H21B 108.3 . . ?
O14 C22 C21 107.0(3) . . ?
O14 C22 H22A 110.3 . . ?
C21 C22 H22A 110.3 . . ?
O14 C22 H22B 110.3 . . ?
C21 C22 H22B 110.3 . . ?
H22A C22 H22B 108.6 . . ?
C22 O14 Fe6 119.3(2) . . ?
C22 O14 Fe7 113.9(2) . . ?
Fe6 O14 Fe7 126.68(14) . . ?
N4 C23 C24 113.7(3) . . ?
N4 C23 H23A 108.8 . . ?
C24 C23 H23A 108.8 . . ?
N4 C23 H23B 108.8 . . ?
C24 C23 H23B 108.8 . . ?
H23A C23 H23B 107.7 . . ?
O15 C24 C23 106.9(4) . . ?
O15 C24 H24A 110.3 . . ?
C23 C24 H24A 110.3 . . ?
O15 C24 H24B 110.3 . . ?
C23 C24 H24B 110.3 . . ?
H24A C24 H24B 108.6 . . ?
C24 O15 H15 121(4) . . ?
C25 O16 Fe3 130.0(3) . . ?
C25 O17 Fe4 130.2(3) . . ?
O17 C25 O16 124.2(4) . . ?
O17 C25 C26 120.1(3) . . ?
O16 C25 C26 115.7(3) . . ?
C29 C26 C27 109.7(5) . . ?
C29 C26 C25 106.5(4) . . ?
C27 C26 C25 110.4(4) . . ?
C29 C26 C28 110.3(5) . . ?
C27 C26 C28 109.3(4) . . ?
C25 C26 C28 110.6(4) . . ?
C26 C27 H27A 109.5 . . ?
C26 C27 H27B 109.5 . . ?
H27A C27 H27B 109.5 . . ?
C26 C27 H27C 109.5 . . ?
H27A C27 H27C 109.5 . . ?
H27B C27 H27C 109.5 . . ?
C26 C28 H28A 109.5 . . ?
C26 C28 H28B 109.5 . . ?
H28A C28 H28B 109.5 . . ?
C26 C28 H28C 109.5 . . ?
H28A C28 H28C 109.5 . . ?
H28B C28 H28C 109.5 . . ?
C26 C29 H29A 109.5 . . ?
C26 C29 H29B 109.5 . . ?
H29A C29 H29B 109.5 . . ?
C26 C29 H29C 109.5 . . ?
H29A C29 H29C 109.5 . . ?
H29B C29 H29C 109.5 . . ?
C30 O18 Fe3 127.8(3) . . ?
C30 O19 Fe4 135.0(2) . . ?
O18 C30 O19 123.6(3) . . ?
O18 C30 C31 118.7(3) . . ?
O19 C30 C31 117.6(3) . . ?
C33 C31 C30 105.7(3) . . ?
C33 C31 C32 110.3(4) . . ?
C30 C31 C32 110.3(3) . . ?
C33 C31 C34 109.4(4) . . ?
C30 C31 C34 110.9(3) . . ?
C32 C31 C34 110.1(4) . . ?
C31 C32 H32A 109.5 . . ?
C31 C32 H32B 109.5 . . ?
H32A C32 H32B 109.5 . . ?
C31 C32 H32C 109.5 . . ?
H32A C32 H32C 109.5 . . ?
H32B C32 H32C 109.5 . . ?
C31 C33 H33A 109.5 . . ?
C31 C33 H33B 109.5 . . ?
H33A C33 H33B 109.5 . . ?
C31 C33 H33C 109.5 . . ?
H33A C33 H33C 109.5 . . ?
H33B C33 H33C 109.5 . . ?
C31 C34 H34A 109.5 . . ?
C31 C34 H34B 109.5 . . ?
H34A C34 H34B 109.5 . . ?
C31 C34 H34C 109.5 . . ?
H34A C34 H34C 109.5 . . ?
H34B C34 H34C 109.5 . . ?
C35 O20 Fe5 132.0(2) . . ?
C35 O21 Fe6 129.3(2) . . ?
O21 C35 O20 124.3(3) . . ?
O21 C35 C36 118.6(3) . . ?
O20 C35 C36 117.0(3) . . ?
C35 C36 C39 105.7(4) . . ?
C35 C36 C38 110.6(4) . . ?
C39 C36 C38 109.8(4) . . ?
C35 C36 C37 111.3(3) . . ?
C39 C36 C37 109.2(4) . . ?
C38 C36 C37 110.1(4) . . ?
C36 C37 H37A 109.5 . . ?
C36 C37 H37B 109.5 . . ?
H37A C37 H37B 109.5 . . ?
C36 C37 H37C 109.5 . . ?
H37A C37 H37C 109.5 . . ?
H37B C37 H37C 109.5 . . ?
C36 C38 H38A 109.5 . . ?
C36 C38 H38B 109.5 . . ?
H38A C38 H38B 109.5 . . ?
C36 C38 H38C 109.5 . . ?
H38A C38 H38C 109.5 . . ?
H38B C38 H38C 109.5 . . ?
C36 C39 H39A 109.5 . . ?
C36 C39 H39B 109.5 . . ?
H39A C39 H39B 109.5 . . ?
C36 C39 H39C 109.5 . . ?
H39A C39 H39C 109.5 . . ?
H39B C39 H39C 109.5 . . ?
C40 O22 Fe5 127.9(3) . . ?
C40 O23 Fe6 137.0(3) . . ?
O23 C40 O22 123.5(4) . . ?
O23 C40 C41 118.9(4) . . ?
O22 C40 C41 117.6(3) . . ?
C40 C41 C44 110.7(4) . . ?
C40 C41 C42 110.0(4) . . ?
C44 C41 C42 109.1(5) . . ?
C40 C41 C43 106.4(4) . . ?
C44 C41 C43 110.8(5) . . ?
C42 C41 C43 109.8(4) . . ?
C41 C42 H42A 109.5 . . ?
C41 C42 H42B 109.5 . . ?
H42A C42 H42B 109.5 . . ?
C41 C42 H42C 109.5 . . ?
H42A C42 H42C 109.5 . . ?
H42B C42 H42C 109.5 . . ?
C41 C43 H43A 109.5 . . ?
C41 C43 H43B 109.5 . . ?
H43A C43 H43B 109.5 . . ?
C41 C43 H43C 109.5 . . ?
H43A C43 H43C 109.5 . . ?
H43B C43 H43C 109.5 . . ?
C41 C44 H44A 109.5 . . ?
C41 C44 H44B 109.5 . . ?
H44A C44 H44B 109.5 . . ?
C41 C44 H44C 109.5 . . ?
H44A C44 H44C 109.5 . . ?
H44B C44 H44C 109.5 . . ?
C45 O24 Fe7 128.6(3) . . ?
C45 O25 Fe8 136.9(3) . . ?
O25 C45 O24 124.4(4) . . ?
O25 C45 C46 117.3(4) . . ?
O24 C45 C46 118.2(4) . . ?
C48B C46 C49B 128(2) . . ?
C48A C46 C47A 113.6(5) . . ?
C48B C46 C45 110.0(13) . . ?
C49B C46 C45 112.4(15) . . ?
C48A C46 C45 113.4(5) . . ?
C47A C46 C45 108.6(4) . . ?
C48A C46 C49A 108.7(5) . . ?
C47A C46 C49A 105.6(5) . . ?
C45 C46 C49A 106.5(5) . . ?
C48B C46 C47B 99.9(16) . . ?
C49B C46 C47B 102.0(18) . . ?
C45 C46 C47B 99.2(8) . . ?
C46 C47A H47D 109.5 . . ?
C46 C47A H47E 109.5 . . ?
H47D C47A H47E 109.5 . . ?
C46 C47A H47F 109.5 . . ?
H47D C47A H47F 109.5 . . ?
H47E C47A H47F 109.5 . . ?
C46 C48A H48A 109.5 . . ?
C46 C48A H48B 109.5 . . ?
H48A C48A H48B 109.5 . . ?
C46 C48A H48C 109.5 . . ?
H48A C48A H48C 109.5 . . ?
H48B C48A H48C 109.5 . . ?
C46 C49A H49A 109.5 . . ?
C46 C49A H49B 109.5 . . ?
H49A C49A H49B 109.5 . . ?
C46 C49A H49C 109.5 . . ?
H49A C49A H49C 109.5 . . ?
H49B C49A H49C 109.5 . . ?
C46 C47B H47A 109.5 . . ?
C46 C47B H47B 109.5 . . ?
H47A C47B H47B 109.5 . . ?
C46 C47B H47C 109.5 . . ?
H47A C47B H47C 109.5 . . ?
H47B C47B H47C 109.5 . . ?
C46 C48B H48D 109.5 . . ?
C46 C48B H48E 109.5 . . ?
H48D C48B H48E 109.5 . . ?
C46 C48B H48F 109.5 . . ?
H48D C48B H48F 109.5 . . ?
H48E C48B H48F 109.5 . . ?
C46 C49B H49D 109.5 . . ?
C46 C49B H49E 109.5 . . ?
H49D C49B H49E 109.5 . . ?
C46 C49B H49F 109.5 . . ?
H49D C49B H49F 109.5 . . ?
H49E C49B H49F 109.5 . . ?
C50 O26 Fe7 129.9(3) . . ?
C50 O27 Fe8 136.6(3) . . ?
O26 C50 O27 124.6(4) . . ?
O26 C50 C51 119.0(4) . . ?
O27 C50 C51 116.4(4) . . ?
C54 C51 C50 109.5(4) . . ?
C54 C51 C53 110.6(5) . . ?
C50 C51 C53 111.6(4) . . ?
C54 C51 C52 110.2(6) . . ?
C50 C51 C52 106.8(4) . . ?
C53 C51 C52 108.1(5) . . ?
C51 C52 H52A 109.5 . . ?
C51 C52 H52B 109.5 . . ?
H52A C52 H52B 109.5 . . ?
C51 C52 H52C 109.5 . . ?
H52A C52 H52C 109.5 . . ?
H52B C52 H52C 109.5 . . ?
C51 C53 H53A 109.5 . . ?
C51 C53 H53B 109.5 . . ?
H53A C53 H53B 109.5 . . ?
C51 C53 H53C 109.5 . . ?
H53A C53 H53C 109.5 . . ?
H53B C53 H53C 109.5 . . ?
C51 C54 H54A 109.5 . . ?
C51 C54 H54B 109.5 . . ?
H54A C54 H54B 109.5 . . ?
C51 C54 H54C 109.5 . . ?
H54A C54 H54C 109.5 . . ?
H54B C54 H54C 109.5 . . ?
C61 N5 Fe4 162.6(4) . . ?
N5 C61 S1 179.2(6) . . ?
C62 N6 Fe6 148.9(4) . . ?
N6 C62 S2 179.0(5) . . ?
C63 N7 Fe8 171.2(4) . . ?
N7 C63 S3 179.3(5) . . ?
N71 C71 C72 178.0(9) . . ?
N73 C73 C74 130.2(19) . . ?

loop_
_geom_bond_atom_site_label_1
_geom_bond_atom_site_label_2
_geom_bond_distance
_geom_bond_site_symmetry_2
_geom_bond_publ_flag
Fe1 O6 1.962(3) . ?
Fe1 O4 1.971(2) . ?
Fe1 O5 1.973(3) . ?
Fe1 O3 2.235(2) . ?
Fe1 O1 2.253(2) . ?
Fe1 O2 2.275(3) . ?
Fe1 N1 2.288(3) . ?
Fe1 Fe2 2.9359(7) . ?
Fe2 O10 1.934(3) . ?
Fe2 O13 1.948(3) . ?
Fe2 O7 1.948(3) . ?
Fe2 O3 2.041(2) . ?
Fe2 O1 2.061(3) . ?
Fe2 O2 2.068(2) . ?
Fe3 O1 1.955(3) . ?
Fe3 O7 1.978(3) . ?
Fe3 O16 1.986(3) . ?
Fe3 O8 1.987(3) . ?
Fe3 O18 2.055(3) . ?
Fe3 N2 2.275(3) . ?
Fe4 O1 1.972(2) . ?
Fe4 O4 1.986(3) . ?
Fe4 O11 1.990(3) . ?
Fe4 O19 2.015(3) . ?
Fe4 N5 2.066(3) . ?
Fe4 O17 2.099(3) . ?
Fe5 O2 1.957(2) . ?
Fe5 O10 1.982(3) . ?
Fe5 O11 1.983(3) . ?
Fe5 O20 1.997(3) . ?
Fe5 O22 2.033(3) . ?
Fe5 N3 2.304(3) . ?
Fe6 O2 1.952(3) . ?
Fe6 O5 1.986(3) . ?
Fe6 O14 1.986(3) . ?
Fe6 O23 2.028(3) . ?
Fe6 O21 2.068(3) . ?
Fe6 N6 2.090(3) . ?
Fe7 O3 1.974(3) . ?
Fe7 O13 1.979(3) . ?
Fe7 O14 1.988(3) . ?
Fe7 O24 1.995(3) . ?
Fe7 O26 2.042(3) . ?
Fe7 N4 2.329(3) . ?
Fe8 O3 1.970(3) . ?
Fe8 O6 1.991(3) . ?
Fe8 O8 2.000(3) . ?
Fe8 O27 2.012(3) . ?
Fe8 N7 2.055(4) . ?
Fe8 O25 2.083(3) . ?
N1 C5 1.470(6) . ?
N1 C1 1.471(5) . ?
N1 C3 1.476(5) . ?
C1 C2 1.518(5) . ?
C1 H1A 0.9900 . ?
C1 H1B 0.9900 . ?
C2 O4 1.422(4) . ?
C2 H2A 0.9900 . ?
C2 H2B 0.9900 . ?
C3 C4 1.509(6) . ?
C3 H3A 0.9900 . ?
C3 H3B 0.9900 . ?
C4 O5 1.427(4) . ?
C4 H4A 0.9900 . ?
C4 H4B 0.9900 . ?
C5 C6 1.514(5) . ?
C5 H5A 0.9900 . ?
C5 H5B 0.9900 . ?
C6 O6 1.420(4) . ?
C6 H6A 0.9900 . ?
C6 H6B 0.9900 . ?
N2 C11 1.478(6) . ?
N2 C7 1.490(6) . ?
N2 C9 1.498(5) . ?
C7 C8 1.518(6) . ?
C7 H7A 0.9900 . ?
C7 H7B 0.9900 . ?
C8 O7 1.416(4) . ?
C8 H8A 0.9900 . ?
C8 H8B 0.9900 . ?
C9 C10 1.511(6) . ?
C9 H9C 0.9900 . ?
C9 H9D 0.9900 . ?
C10 O8 1.436(5) . ?
C10 H10A 0.9900 . ?
C10 H10B 0.9900 . ?
C11 C12B 1.29(3) . ?
C11 C12A 1.466(8) . ?
C11 H11A 0.9900 . ?
C11 H11B 0.9900 . ?
C11 H11C 0.9700 . ?
C11 H11D 0.9702 . ?
C12A O9A 1.416(9) . ?
C12A H11D 0.6403 . ?
C12A H12A 0.9900 . ?
C12A H12B 0.9900 . ?
O9A H9A 0.90(4) . ?
C12B O9B 1.43(3) . ?
C12B H12C 0.9900 . ?
C12B H12D 0.9900 . ?
N3 C17 1.485(5) . ?
N3 C15 1.495(5) . ?
N3 C13 1.508(5) . ?
C13 C14 1.512(6) . ?
C13 H13A 0.9900 . ?
C13 H13B 0.9900 . ?
C14 O10 1.418(4) . ?
C14 H14A 0.9900 . ?
C14 H14B 0.9900 . ?
C15 C16 1.508(6) . ?
C15 H15A 0.9900 . ?
C15 H15B 0.9900 . ?
C16 O11 1.442(4) . ?
C16 H16A 0.9900 . ?
C16 H16B 0.9900 . ?
C17 C18 1.509(6) . ?
C17 H17A 0.9900 . ?
C17 H17B 0.9900 . ?
C18 O12 1.426(6) . ?
C18 H18A 0.9900 . ?
C18 H18B 0.9900 . ?
O12 H12 0.93(4) . ?
N4 C23 1.486(5) . ?
N4 C21 1.492(5) . ?
N4 C19 1.497(5) . ?
C19 C20 1.513(6) . ?
C19 H19A 0.9900 . ?
C19 H19B 0.9900 . ?
C20 O13 1.414(5) . ?
C20 H20A 0.9900 . ?
C20 H20B 0.9900 . ?
C21 C22 1.514(5) . ?
C21 H21A 0.9900 . ?
C21 H21B 0.9900 . ?
C22 O14 1.433(5) . ?
C22 H22A 0.9900 . ?
C22 H22B 0.9900 . ?
C23 C24 1.523(6) . ?
C23 H23A 0.9900 . ?
C23 H23B 0.9900 . ?
C24 O15 1.428(5) . ?
C24 H24A 0.9900 . ?
C24 H24B 0.9900 . ?
O15 H15 1.01(4) . ?
O16 C25 1.279(5) . ?
O17 C25 1.253(5) . ?
C25 C26 1.521(6) . ?
C26 C29 1.514(7) . ?
C26 C27 1.515(6) . ?
C26 C28 1.524(6) . ?
C27 H27A 0.9800 . ?
C27 H27B 0.9800 . ?
C27 H27C 0.9800 . ?
C28 H28A 0.9800 . ?
C28 H28B 0.9800 . ?
C28 H28C 0.9800 . ?
C29 H29A 0.9800 . ?
C29 H29B 0.9800 . ?
C29 H29C 0.9800 . ?
O18 C30 1.259(5) . ?
O19 C30 1.272(5) . ?
C30 C31 1.525(5) . ?
C31 C33 1.523(7) . ?
C31 C32 1.532(6) . ?
C31 C34 1.535(6) . ?
C32 H32A 0.9800 . ?
C32 H32B 0.9800 . ?
C32 H32C 0.9800 . ?
C33 H33A 0.9800 . ?
C33 H33B 0.9800 . ?
C33 H33C 0.9800 . ?
C34 H34A 0.9800 . ?
C34 H34B 0.9800 . ?
C34 H34C 0.9800 . ?
O20 C35 1.274(4) . ?
O21 C35 1.255(4) . ?
C35 C36 1.521(5) . ?
C36 C39 1.529(7) . ?
C36 C38 1.533(6) . ?
C36 C37 1.535(6) . ?
C37 H37A 0.9800 . ?
C37 H37B 0.9800 . ?
C37 H37C 0.9800 . ?
C38 H38A 0.9800 . ?
C38 H38B 0.9800 . ?
C38 H38C 0.9800 . ?
C39 H39A 0.9800 . ?
C39 H39B 0.9800 . ?
C39 H39C 0.9800 . ?
O22 C40 1.267(5) . ?
O23 C40 1.254(5) . ?
C40 C41 1.518(6) . ?
C41 C44 1.529(7) . ?
C41 C42 1.531(6) . ?
C41 C43 1.539(7) . ?
C42 H42A 0.9800 . ?
C42 H42B 0.9800 . ?
C42 H42C 0.9800 . ?
C43 H43A 0.9800 . ?
C43 H43B 0.9800 . ?
C43 H43C 0.9800 . ?
C44 H44A 0.9800 . ?
C44 H44B 0.9800 . ?
C44 H44C 0.9800 . ?
O24 C45 1.266(5) . ?
O25 C45 1.251(6) . ?
C45 C46 1.532(6) . ?
C46 C48B 1.35(3) . ?
C46 C49B 1.40(3) . ?
C46 C48A 1.477(9) . ?
C46 C47A 1.517(7) . ?
C46 C49A 1.615(9) . ?
C46 C47B 1.89(2) . ?
C47A H47D 0.9800 . ?
C47A H47E 0.9800 . ?
C47A H47F 0.9800 . ?
C48A H48A 0.9800 . ?
C48A H48B 0.9800 . ?
C48A H48C 0.9800 . ?
C49A H49A 0.9800 . ?
C49A H49B 0.9800 . ?
C49A H49C 0.9800 . ?
C47B H47A 0.9800 . ?
C47B H47B 0.9800 . ?
C47B H47C 0.9800 . ?
C48B H48D 0.9800 . ?
C48B H48E 0.9800 . ?
C48B H48F 0.9800 . ?
C49B H49D 0.9800 . ?
C49B H49E 0.9800 . ?
C49B H49F 0.9800 . ?
O26 C50 1.252(5) . ?
O27 C50 1.254(5) . ?
C50 C51 1.528(5) . ?
C51 C54 1.511(8) . ?
C51 C53 1.529(7) . ?
C51 C52 1.535(7) . ?
C52 H52A 0.9800 . ?
C52 H52B 0.9800 . ?
C52 H52C 0.9800 . ?
C53 H53A 0.9800 . ?
C53 H53B 0.9800 . ?
C53 H53C 0.9800 . ?
C54 H54A 0.9800 . ?
C54 H54B 0.9800 . ?
C54 H54C 0.9800 . ?
N5 C61 1.150(5) . ?
C61 S1 1.625(4) . ?
N6 C62 1.162(5) . ?
C62 S2 1.618(5) . ?
N7 C63 1.151(6) . ?
C63 S3 1.618(5) . ?
N71 C71 1.150(8) . ?
C71 C72 1.474(10) . ?
N73 C73 1.171(19) . ?
C73 C74 1.59(2) . ?

loop_
_geom_hbond_atom_site_label_D
_geom_hbond_atom_site_label_H
_geom_hbond_atom_site_label_A
_geom_hbond_distance_DH
_geom_hbond_distance_HA
_geom_hbond_distance_DA
_geom_hbond_angle_DHA
_geom_hbond_site_symmetry_A
O9A H9A S1 0.90(4) 2.45(4) 3.244(6) 147(7) 4_556
O12 H12 O15 0.93(4) 1.90(5) 2.760(6) 153(7) 1_545
O15 H15 N71 1.01(4) 1.89(4) 2.843(7) 155(5) .
